data_7248936
loop_
_publ_author_name
'Wang, Pengfei'
'Liu, Lile'
'Sun, Zebang'
'Qin, Feng'
'Shi, Lei'
'Gao, Chao'
'Du, Yang'
'Zhang, Chong'
'Hu, Bingcheng'
'Sun, Chengguo'

_publ_section_title
;
 Constructing layered structure amidine-based pentazolate salts with low
 sensitivity
;
_journal_issue 30
_journal_name_full CrystEngComm
_journal_page_first 4114
_journal_page_last 4120
_journal_paper_doi 10.1039/D4CE00521J
_journal_volume 26
_journal_year 2024
_chemical_formula_moiety 'N5, C2 H7 N2'
_chemical_formula_sum 'C2 H7 N7'
_chemical_formula_weight 129.125
_space_group_crystal_system orthorhombic
_space_group_IT_number 62
_space_group_name_Hall '-P 2ac 2n'
_space_group_name_H-M_alt 'P n m a'
_symmetry_Int_Tables_number 62
_atom_sites_solution_primary dual
_audit_creation_date 2024-05-08
_audit_creation_method
;
Olex2 1.5
(compiled 2024.02.16 svn.r378c4104 for OlexSys, GUI svn.r6928)
;
_audit_update_record
;
2024-05-08 deposited with the CCDC.	2024-07-02 downloaded from the CCDC.
;
_cell_angle_alpha 90
_cell_angle_beta 90
_cell_angle_gamma 90
_cell_formula_units_Z 4
_cell_length_a 13.629(1)
_cell_length_b 6.5997(6)
_cell_length_c 7.4672(5)
_cell_measurement_reflns_used 2345
_cell_measurement_temperature 273.15
_cell_measurement_theta_max 25.52
_cell_measurement_theta_min 3.11
_cell_volume 671.65(9)
_computing_cell_refinement 'SAINT v8.37A (Bruker, 2015)'
_computing_data_reduction 'SAINT v8.37A (Bruker, 2015)'
_computing_molecular_graphics 'Olex2 1.5 (Dolomanov et al., 2009)'
_computing_publication_material 'Olex2 1.5 (Dolomanov et al., 2009)'
_computing_structure_refinement 'olex2.refine 1.5 (Bourhis et al., 2015)'
_computing_structure_solution 'SHELXT 2014/5 (Sheldrick, 2014)'
_diffrn_ambient_temperature 273.15
_diffrn_measured_fraction_theta_full 0.9955
_diffrn_measured_fraction_theta_max 0.9941
_diffrn_measurement_device_type 'Bruker APEX-II CCD'
_diffrn_measurement_method '\f and \w scans'
_diffrn_radiation_monochromator graphite
_diffrn_radiation_type 'Mo K\a'
_diffrn_radiation_wavelength 0.71073
_diffrn_reflns_av_R_equivalents 0.0333
_diffrn_reflns_av_unetI/netI 0.0244
_diffrn_reflns_Laue_measured_fraction_full 0.9955
_diffrn_reflns_Laue_measured_fraction_max 0.9941
_diffrn_reflns_limit_h_max 17
_diffrn_reflns_limit_h_min -14
_diffrn_reflns_limit_k_max 8
_diffrn_reflns_limit_k_min -8
_diffrn_reflns_limit_l_max 9
_diffrn_reflns_limit_l_min -8
_diffrn_reflns_number 5669
_diffrn_reflns_point_group_measured_fraction_full 0.9955
_diffrn_reflns_point_group_measured_fraction_max 0.9941
_diffrn_reflns_theta_full 25.2417
_diffrn_reflns_theta_max 27.45
_diffrn_reflns_theta_min 3.11
_diffrn_source_current 1.0
_diffrn_source_power 0.05
_diffrn_source_voltage 50.0
_diffrn_standards_number 0
_exptl_absorpt_coefficient_mu 0.098
_exptl_absorpt_correction_T_max 0.7456
_exptl_absorpt_correction_T_min 0.6764
_exptl_absorpt_correction_type none
_exptl_absorpt_process_details
;
SADABS-2016/2 (Bruker,2016/2) was used for absorption correction.
wR2(int) was 0.1032 before and 0.0485 after correction.
The Ratio of minimum to maximum transmission is 0.9072.
The \l/2 correction factor is Not present.
;
_exptl_crystal_colour colourless
_exptl_crystal_colour_primary colourless
_exptl_crystal_density_diffrn 1.277
_exptl_crystal_description plate
_exptl_crystal_F_000 272.210
_exptl_crystal_size_max 0.22
_exptl_crystal_size_mid 0.2
_exptl_crystal_size_min 0.19
_refine_diff_density_max 0.2161
_refine_diff_density_min -0.2229
_refine_diff_density_rms 0.0507
_refine_ls_d_res_high 0.7710
_refine_ls_d_res_low 6.5487
_refine_ls_goodness_of_fit_ref 1.0424
_refine_ls_hydrogen_treatment mixed
_refine_ls_matrix_type full
_refine_ls_number_constraints 6
_refine_ls_number_parameters 62
_refine_ls_number_reflns 836
_refine_ls_number_restraints 0
_refine_ls_restrained_S_all 1.0424
_refine_ls_R_factor_all 0.0687
_refine_ls_R_factor_gt 0.0444
_refine_ls_shift/su_max -0.0005
_refine_ls_shift/su_mean 0.0001
_refine_ls_structure_factor_coef Fsqd
_refine_ls_weighting_details 'w=1/[\s^2^(Fo^2^)+(0.0611P)^2^+0.0994P] where P=(Fo^2^+2Fc^2^)/3'
_refine_ls_weighting_scheme calc
_refine_ls_wR_factor_gt 0.1078
_refine_ls_wR_factor_ref 0.1230
_reflns_Friedel_coverage 0.0
_reflns_limit_h_max 17
_reflns_limit_h_min 0
_reflns_limit_k_max 8
_reflns_limit_k_min 0
_reflns_limit_l_max 9
_reflns_limit_l_min 0
_reflns_number_gt 594
_reflns_number_total 836
_reflns_threshold_expression I>=2u(I)
_cod_data_source_file d4ce00521j2.cif
_cod_data_source_block 1_CCDC2
_cod_depositor_comments 'Adding full bibliography for 7248931--7248937.cif.'
_cod_database_code 7248936
_olex2_refinement_description
;
1. Fixed Uiso
 At 1.2 times of:
  All N(H,H) groups
2.a X=CH2 refined with riding coordinates:
 N6(H6a,H6b), N7(H7a,H7b)
;
_olex2_submission_special_instructions 'No special instructions were received'

loop_
_space_group_symop_id
_space_group_symop_operation_xyz
1 x,y,z
2 x+1/2,-y+1/2,-z+1/2
3 -x,y+1/2,-z
4 -x+1/2,-y,z+1/2
5 -x,-y,-z
6 -x-1/2,y-1/2,z-1/2
7 x,-y-1/2,z
8 x-1/2,y,-z-1/2

loop_
_atom_site_label
_atom_site_type_symbol
_atom_site_fract_x
_atom_site_fract_y
_atom_site_fract_z
_atom_site_U_iso_or_equiv
_atom_site_adp_type
_atom_site_occupancy
_atom_site_site_symmetry_order
_atom_site_refinement_flags_posn
_atom_site_refinement_flags_adp
_atom_site_refinement_flags_occupancy
N1 N 0.35411(12) 0.75 0.6122(2) 0.0530(5) Uani 1.000000 2 S T P
N2 N 0.37546(13) 0.75 0.7835(2) 0.0583(5) Uani 1.000000 2 S T P
N3 N 0.29337(13) 0.75 0.8717(2) 0.0599(5) Uani 1.000000 2 S T P
N4 N 0.22098(12) 0.75 0.7561(2) 0.0629(6) Uani 1.000000 2 S T P
N5 N 0.25907(13) 0.75 0.5951(2) 0.0563(5) Uani 1.000000 2 S T P
C1 C 0.5179(2) 0.75 0.1648(4) 0.0732(8) Uani 1.000000 2 S T P
H1a H 0.550(2) 0.75 0.061(5) 0.102(11) Uiso 1.000000 2 S T P
H1b H 0.4796(18) 0.863(5) 0.166(4) 0.162(12) Uiso 1.000000 1 . . .
C2 C 0.58938(14) 0.75 0.3149(2) 0.0439(5) Uani 1.000000 2 S T P
N6 N 0.68293(11) 0.75 0.2792(2) 0.0484(5) Uani 1.000000 2 S T P
H6a H 0.70266(11) 0.7500000000000001 0.1698(2) 0.0580(6) Uiso 1.000000 2 RS T P
H6b H 0.72497(11) 0.75 0.3651(2) 0.0580(6) Uiso 1.000000 2 RS T P
N7 N 0.55704(12) 0.75 0.4783(2) 0.0530(5) Uani 1.000000 2 S T P
H7a H 0.49493(12) 0.7500000000000003 0.4986(2) 0.0636(6) Uiso 1.000000 2 RS T P
H7b H 0.59772(12) 0.7500000000000001 0.5663(2) 0.0636(6) Uiso 1.000000 2 RS T P

loop_
_atom_site_aniso_label
_atom_site_aniso_U_11
_atom_site_aniso_U_22
_atom_site_aniso_U_33
_atom_site_aniso_U_12
_atom_site_aniso_U_13
_atom_site_aniso_U_23
N1 0.0486(10) 0.0635(12) 0.0468(10) -0.000000 0.0098(8) 0.000000
N2 0.0502(10) 0.0677(13) 0.0570(11) -0.000000 -0.0072(9) 0.000000
N3 0.0664(12) 0.0773(13) 0.0361(9) -0.000000 0.0010(9) 0.000000
N4 0.0465(10) 0.0923(15) 0.0501(10) -0.000000 0.0094(9) 0.000000
N5 0.0530(10) 0.0776(13) 0.0383(9) -0.000000 -0.0028(8) 0.000000
C1 0.0671(16) 0.097(2) 0.0552(16) -0.000000 -0.0220(14) 0.000000
C2 0.0460(11) 0.0444(11) 0.0412(11) -0.000000 -0.0027(9) 0.000000
N6 0.0485(10) 0.0644(11) 0.0322(8) -0.000000 0.0035(7) 0.000000
N7 0.0375(9) 0.0759(13) 0.0457(10) -0.000000 0.0027(7) 0.000000

loop_
_atom_type_symbol
_atom_type_scat_dispersion_real
_atom_type_scat_dispersion_imag
_atom_type_scat_Cromer_Mann_a1
_atom_type_scat_Cromer_Mann_a2
_atom_type_scat_Cromer_Mann_a3
_atom_type_scat_Cromer_Mann_a4
_atom_type_scat_Cromer_Mann_b1
_atom_type_scat_Cromer_Mann_b2
_atom_type_scat_Cromer_Mann_b3
_atom_type_scat_Cromer_Mann_b4
_atom_type_scat_Cromer_Mann_c
_atom_type_scat_source
_atom_type_scat_dispersion_source
C 0.00313 0.00162 2.31000 1.02000 1.58860 0.86500 20.84390 10.20750 0.56870 51.65120 0.21560 'International Tables Volume C Table 6.1.1.4 (pp. 500-502)' 'Brennan, Cowan, Rev. Sci. Instrum., 1992, 63, 850'
H 0.00000 0.00000 0.49300 0.32291 0.14019 0.04081 10.51090 26.12570 3.14236 57.79970 0.00304 'International Tables Volume C Table 6.1.1.4 (pp. 500-502)' 'Brennan, Cowan, Rev. Sci. Instrum., 1992, 63, 850'
N 0.00612 0.00332 12.21260 3.13220 2.01250 1.16630 0.00570 9.89330 28.99750 0.58260 -11.52900 'International Tables Volume C Table 6.1.1.4 (pp. 500-502)' 'Brennan, Cowan, Rev. Sci. Instrum., 1992, 63, 850'

loop_
_geom_angle_atom_site_label_1
_geom_angle_atom_site_label_2
_geom_angle_atom_site_label_3
_geom_angle
_geom_angle_site_symmetry_1
_geom_angle_site_symmetry_3
_geom_angle_publ_flag
N5 N1 N2 108.43(15) . . ?
N3 N2 N1 107.67(16) . . ?
N4 N3 N2 108.33(16) . . ?
N5 N4 N3 107.83(16) . . ?
N4 N5 N1 107.74(15) . . ?
H1b C1 H1a 107(2) . . ?
H1b C1 H1a 107(2) 7_575 . ?
H1b C1 H1b 110(4) 7_575 . ?
C2 C1 H1a 110(2) . . ?
C2 C1 H1b 111.7(18) . . ?
C2 C1 H1b 111.7(18) . 7_575 ?
N6 C2 C1 119.2(2) . . ?
N7 C2 C1 119.1(2) . . ?
N7 C2 N6 121.64(17) . . ?
H6a N6 C2 120.0 . . ?
H6b N6 C2 120.0 . . ?
H6b N6 H6a 120.0 . . ?
H7a N7 C2 120.0 . . ?
H7b N7 C2 120.0 . . ?
H7b N7 H7a 120.0 . . ?

loop_
_geom_bond_atom_site_label_1
_geom_bond_atom_site_label_2
_geom_bond_distance
_geom_bond_site_symmetry_2
_geom_bond_publ_flag
N1 N2 1.312(2) . ?
N1 N5 1.302(2) . ?
N2 N3 1.298(2) . ?
N3 N4 1.311(2) . ?
N4 N5 1.309(2) . ?
C1 H1a 0.89(4) . ?
C1 H1b 0.91(3) . ?
C1 H1b 0.91(3) 7_575 ?
C1 C2 1.485(3) . ?
C2 N6 1.302(2) . ?
C2 N7 1.297(2) . ?
N6 H6a 0.8600 . ?
N6 H6b 0.8600 . ?
N7 H7a 0.8600 . ?
N7 H7b 0.8600 . ?

loop_
_geom_torsion_atom_site_label_1
_geom_torsion_atom_site_label_2
_geom_torsion_atom_site_label_3
_geom_torsion_atom_site_label_4
_geom_torsion
_geom_torsion_site_symmetry_1
_geom_torsion_site_symmetry_2
_geom_torsion_site_symmetry_3
_geom_torsion_site_symmetry_4
_geom_torsion_publ_flag
N1 N2 N3 N4 0.0 . . . . ?
N1 N5 N4 N3 0.0 . . . . ?
N2 N3 N4 N5 0.0 . . . . ?
